data_2239577
loop_
_publ_author_name
'Wattanakanjana, Yupa'
'Nimthong, Arunpatcha'
'Kamrod, Chanakan'

_publ_section_title
;
 (<i>N</i>,<i>N</i>'-Diethylthiourea-\k<i>S</i>)tris(triphenylphosphane-\k<i>P</i>)silver(I)
 acetate methanol monosolvate
;
_journal_coeditor_code LH5701
_journal_issue 6
_journal_name_full 'Acta Crystallographica Section E'
_journal_page_first m216
_journal_page_last m217
_journal_paper_doi 10.1107/S1600536814010824
_journal_volume 70
_journal_year 2014
_chemical_formula_iupac '[Ag (C5 H12 N2 S) (C18 H15 P)3] (C2 H3 O2), C H4 O'
_chemical_formula_moiety 'C59 H57 Ag N2 P3 S, C2 H3 O2, C H4 O'
_chemical_formula_sum 'C62 H64 Ag N2 O3 P3 S'
_chemical_formula_weight 1117.99
_chemical_name_systematic
'(<i>N</i>,<i>N</i>'-Diethylthiourea-\k<i>S</i>)tris(triphenylphosphane-\k<i>P</i>)silver(I) acetate methanol monosolvate'
_space_group_crystal_system monoclinic
_space_group_IT_number 14
_space_group_name_Hall '-P 2yn'
_space_group_name_H-M_alt 'P 1 21/n 1'
_symmetry_space_group_name_Hall '-P 2yn'
_symmetry_space_group_name_H-M 'P 1 21/n 1'
_atom_sites_solution_hydrogens mixed
_atom_sites_solution_primary direct
_atom_sites_solution_secondary difmap
_audit_creation_method SHELXL-2012
_cell_angle_alpha 90
_cell_angle_beta 103.201(4)
_cell_angle_gamma 90
_cell_formula_units_Z 4
_cell_length_a 12.950(3)
_cell_length_b 21.903(6)
_cell_length_c 19.915(5)
_cell_measurement_reflns_used 5990
_cell_measurement_temperature 100(2)
_cell_measurement_theta_max 25.9358
_cell_measurement_theta_min 2.2974
_cell_volume 5499(2)
_computing_cell_refinement 'SAINT  (Bruker, 2012)'
_computing_data_collection 'APEX2 (Bruker, 2012)'
_computing_data_reduction 'SAINT (Bruker, 2012)'
_computing_molecular_graphics 'Mercury (Macrae et al., 2008)'
_computing_publication_material
;
SHELXL97 (Sheldrick, 2008) and publCIF (Westrip, 2010)
;
_computing_structure_refinement
;
SHELXL2012 (Sheldrick, 2008) and
<i>SHELXLE</i> (H\"ubschle <i>et al.</i>, 2011)
;
_computing_structure_solution 'SHELXS97 (Sheldrick, 2008)'
_diffrn_ambient_temperature 100(2)
_diffrn_measured_fraction_theta_full 0.998
_diffrn_measured_fraction_theta_max 0.986
_diffrn_measurement_device_type 'Bruker  SMART APEX CCD diffractometer'
_diffrn_measurement_method '\w and \p scans'
_diffrn_radiation_type MoK\a
_diffrn_radiation_wavelength 0.71073
_diffrn_reflns_av_R_equivalents 0.0927
_diffrn_reflns_limit_h_max 18
_diffrn_reflns_limit_h_min -18
_diffrn_reflns_limit_k_max 31
_diffrn_reflns_limit_k_min -30
_diffrn_reflns_limit_l_max 27
_diffrn_reflns_limit_l_min -28
_diffrn_reflns_number 59032
_diffrn_reflns_theta_full 25.242
_diffrn_reflns_theta_max 30.581
_diffrn_reflns_theta_min 2.463
_exptl_absorpt_coefficient_mu 0.539
_exptl_absorpt_correction_T_max 0.7461
_exptl_absorpt_correction_T_min 0.6082
_exptl_absorpt_correction_type multi-scan
_exptl_absorpt_process_details '(SADABS; Bruker, 2012)'
_exptl_crystal_colour colourless
_exptl_crystal_density_diffrn 1.350
_exptl_crystal_description block
_exptl_crystal_F_000 2328
_exptl_crystal_size_max 0.180
_exptl_crystal_size_mid 0.150
_exptl_crystal_size_min 0.110
_refine_diff_density_max 1.228
_refine_diff_density_min -1.126
_refine_ls_extinction_method none
_refine_ls_goodness_of_fit_ref 1.003
_refine_ls_hydrogen_treatment constr
_refine_ls_matrix_type full
_refine_ls_number_parameters 653
_refine_ls_number_reflns 16670
_refine_ls_number_restraints 0
_refine_ls_restrained_S_all 1.003
_refine_ls_R_factor_all 0.1066
_refine_ls_R_factor_gt 0.0531
_refine_ls_shift/su_max 0.002
_refine_ls_shift/su_mean 0.000
_refine_ls_structure_factor_coef Fsqd
_refine_ls_weighting_details
;
 w=1/[\s^2^(Fo^2^)+(0.0439P)^2^+1.6753P]
 where P=(Fo^2^+2Fc^2^)/3
;
_refine_ls_weighting_scheme calc
_refine_ls_wR_factor_gt 0.1016
_refine_ls_wR_factor_ref 0.1201
_reflns_number_gt 10564
_reflns_number_total 16670
_reflns_threshold_expression 'I > 2\s(I)'
_cod_data_source_file lh5701sup1.cf
_cod_data_source_block I
_cod_original_cell_volume 5500(2)
_cod_database_code 2239577
_cod_database_fobs_code 2239577
_shelx_space_group_comment
;
The symmetry employed for this shelxl refinement is uniquely defined
by the following loop, which should always be used as a source of
symmetry information in preference to the above space-group names.
They are only intended as comments.
;
_shelx_estimated_absorpt_t_min 0.909
_shelx_estimated_absorpt_t_max 0.943
_shelxl_version_number .000002012

loop_
_space_group_symop_operation_xyz
'x, y, z'
'-x+1/2, y+1/2, -z+1/2'
'-x, -y, -z'
'x-1/2, -y-1/2, z-1/2'

loop_
_atom_site_type_symbol
_atom_site_label
_atom_site_fract_x
_atom_site_fract_y
_atom_site_fract_z
_atom_site_U_iso_or_equiv
_atom_site_adp_type
_atom_site_calc_flag
_atom_site_occupancy
Ag Ag1 0.33154(2) 0.60067(2) 0.22458(2) 0.01296(6) Uani d 1
S S1 0.33683(6) 0.72215(3) 0.22711(4) 0.01798(16) Uani d 1
P P1 0.40233(6) 0.55336(4) 0.12895(4) 0.01430(16) Uani d 1
P P2 0.13005(6) 0.60018(4) 0.19850(4) 0.01245(14) Uani d 1
P P3 0.41323(6) 0.56197(3) 0.34445(4) 0.01342(15) Uani d 1
N N1 0.4563(2) 0.77443(12) 0.14991(12) 0.0179(5) Uani d 1
H H1 0.5131 0.7954 0.1471 0.021 Uiso d 1
N N2 0.5416(2) 0.75355(11) 0.26029(12) 0.0151(5) Uani d 1
H H2 0.5981 0.7696 0.2495 0.018 Uiso d 1
C C1 0.4519(2) 0.75171(13) 0.21146(15) 0.0162(6) Uani d 1
C C2 0.3736(3) 0.76719(16) 0.08743(16) 0.0233(7) Uani d 1
H H2A 0.3153 0.7964 0.0878 0.028 Uiso calc 1
H H2B 0.3442 0.7253 0.0854 0.028 Uiso calc 1
C C3 0.4183(3) 0.77859(18) 0.02503(17) 0.0306(8) Uani d 1
H H3A 0.4444 0.8207 0.0261 0.046 Uiso calc 1
H H3B 0.3627 0.7723 -0.0169 0.046 Uiso calc 1
H H3C 0.4769 0.7502 0.0253 0.046 Uiso calc 1
C C4 0.5515(3) 0.73090(15) 0.33009(16) 0.0213(7) Uani d 1
H H4A 0.5179 0.6902 0.3285 0.026 Uiso calc 1
H H4B 0.5144 0.7589 0.3558 0.026 Uiso calc 1
C C5 0.6670(3) 0.72634(16) 0.36683(17) 0.0274(8) Uani d 1
H H5A 0.6990 0.7671 0.3710 0.041 Uiso calc 1
H H5B 0.7042 0.6999 0.3404 0.041 Uiso calc 1
H H5C 0.6727 0.7091 0.4129 0.041 Uiso calc 1
C C6 0.5431(2) 0.57060(14) 0.13891(15) 0.0153(6) Uani d 1
C C7 0.5741(3) 0.63004(15) 0.15736(18) 0.0250(7) Uani d 1
H H7 0.5228 0.6590 0.1640 0.030 Uiso calc 1
C C8 0.6792(3) 0.64759(16) 0.16616(18) 0.0272(8) Uani d 1
H H8 0.6998 0.6885 0.1784 0.033 Uiso calc 1
C C9 0.7535(3) 0.60516(17) 0.15701(18) 0.0275(8) Uani d 1
H H9 0.8256 0.6168 0.1625 0.033 Uiso calc 1
C C10 0.7228(3) 0.54571(16) 0.13985(19) 0.0284(8) Uani d 1
H H10 0.7746 0.5163 0.1349 0.034 Uiso calc 1
C C11 0.6177(2) 0.52847(15) 0.12977(17) 0.0215(7) Uani d 1
H H11 0.5970 0.4878 0.1166 0.026 Uiso calc 1
C C12 0.3419(2) 0.57843(14) 0.04166(15) 0.0171(6) Uani d 1
C C13 0.3988(3) 0.60774(14) -0.00032(16) 0.0203(7) Uani d 1
H H13 0.4723 0.6157 0.0165 0.024 Uiso calc 1
C C14 0.3486(3) 0.62551(15) -0.06685(17) 0.0257(8) Uani d 1
H H14 0.3879 0.6458 -0.0950 0.031 Uiso calc 1
C C15 0.2425(3) 0.61386(14) -0.09221(17) 0.0253(8) Uani d 1
H H15 0.2089 0.6254 -0.1380 0.030 Uiso calc 1
C C16 0.1846(3) 0.58513(15) -0.05066(16) 0.0228(7) Uani d 1
H H16 0.1112 0.5772 -0.0678 0.027 Uiso calc 1
C C17 0.2338(3) 0.56809(15) 0.01571(16) 0.0209(7) Uani d 1
H H17 0.1935 0.5490 0.0441 0.025 Uiso calc 1
C C18 0.3954(2) 0.47009(14) 0.12207(15) 0.0162(6) Uani d 1
C C19 0.4193(3) 0.43635(15) 0.18297(17) 0.0243(7) Uani d 1
H H19 0.4397 0.4567 0.2261 0.029 Uiso calc 1
C C20 0.4133(3) 0.37296(17) 0.18082(19) 0.0304(8) Uani d 1
H H20 0.4305 0.3503 0.2225 0.036 Uiso calc 1
C C21 0.3829(3) 0.34290(15) 0.11903(19) 0.0262(8) Uani d 1
H H21 0.3783 0.2996 0.1179 0.031 Uiso calc 1
C C22 0.3588(3) 0.37610(16) 0.05847(18) 0.0249(7) Uani d 1
H H22 0.3373 0.3554 0.0156 0.030 Uiso calc 1
C C23 0.3658(2) 0.43917(15) 0.05958(16) 0.0197(7) Uani d 1
H H23 0.3503 0.4614 0.0175 0.024 Uiso calc 1
C C24 0.0644(2) 0.62679(13) 0.11257(15) 0.0147(6) Uani d 1
C C25 0.1001(3) 0.68057(14) 0.08859(16) 0.0194(7) Uani d 1
H H25 0.1595 0.7013 0.1159 0.023 Uiso calc 1
C C26 0.0493(3) 0.70410(16) 0.02476(17) 0.0261(8) Uani d 1
H H26 0.0732 0.7413 0.0091 0.031 Uiso calc 1
C C27 -0.0358(3) 0.67363(16) -0.01598(16) 0.0250(7) Uani d 1
H H27 -0.0705 0.6899 -0.0595 0.030 Uiso calc 1
C C28 -0.0701(3) 0.61942(16) 0.00689(17) 0.0243(7) Uani d 1
H H28 -0.1275 0.5979 -0.0215 0.029 Uiso calc 1
C C29 -0.0214(2) 0.59630(15) 0.07107(15) 0.0191(6) Uani d 1
H H29 -0.0465 0.5595 0.0869 0.023 Uiso calc 1
C C30 0.0609(2) 0.64181(15) 0.25510(15) 0.0167(6) Uani d 1
C C31 0.0768(2) 0.62282(16) 0.32355(16) 0.0227(7) Uani d 1
H H31 0.1247 0.5905 0.3400 0.027 Uiso calc 1
C C32 0.0227(3) 0.65100(18) 0.36770(18) 0.0293(8) Uani d 1
H H32 0.0322 0.6373 0.4140 0.035 Uiso calc 1
C C33 -0.0451(3) 0.69919(17) 0.34413(18) 0.0289(8) Uani d 1
H H33 -0.0820 0.7185 0.3744 0.035 Uiso calc 1
C C34 -0.0593(3) 0.71940(16) 0.27687(19) 0.0278(8) Uani d 1
H H34 -0.1047 0.7531 0.2613 0.033 Uiso calc 1
C C35 -0.0071(2) 0.69032(15) 0.23211(16) 0.0193(7) Uani d 1
H H35 -0.0179 0.7037 0.1856 0.023 Uiso calc 1
C C36 0.0815(2) 0.52212(14) 0.20000(14) 0.0161(6) Uani d 1
C C37 -0.0046(3) 0.50528(16) 0.22687(17) 0.0243(7) Uani d 1
H H37 -0.0448 0.5355 0.2437 0.029 Uiso calc 1
C C38 -0.0314(3) 0.44386(18) 0.22893(18) 0.0337(9) Uani d 1
H H38 -0.0895 0.4323 0.2479 0.040 Uiso calc 1
C C39 0.0252(3) 0.39995(17) 0.20387(18) 0.0350(9) Uani d 1
H H39 0.0061 0.3582 0.2055 0.042 Uiso calc 1
C C40 0.1096(3) 0.41600(15) 0.17641(18) 0.0282(8) Uani d 1
H H40 0.1485 0.3856 0.1587 0.034 Uiso calc 1
C C41 0.1375(3) 0.47657(15) 0.17474(16) 0.0218(7) Uani d 1
H H41 0.1960 0.4875 0.1560 0.026 Uiso calc 1
C C42 0.3968(2) 0.47973(14) 0.35532(14) 0.0148(6) Uani d 1
C C43 0.2959(2) 0.45460(14) 0.33370(15) 0.0186(7) Uani d 1
H H43 0.2371 0.4806 0.3164 0.022 Uiso calc 1
C C44 0.2799(3) 0.39218(15) 0.33711(16) 0.0218(7) Uani d 1
H H44 0.2107 0.3755 0.3223 0.026 Uiso calc 1
C C45 0.3657(3) 0.35437(15) 0.36223(16) 0.0217(7) Uani d 1
H H45 0.3553 0.3115 0.3642 0.026 Uiso calc 1
C C46 0.4659(3) 0.37849(14) 0.38437(16) 0.0199(7) Uani d 1
H H46 0.5243 0.3523 0.4018 0.024 Uiso calc 1
C C47 0.4817(2) 0.44119(14) 0.38122(15) 0.0173(6) Uani d 1
H H47 0.5508 0.4577 0.3969 0.021 Uiso calc 1
C C48 0.5559(2) 0.57202(13) 0.37759(15) 0.0149(6) Uani d 1
C C49 0.6217(2) 0.56328(14) 0.33204(16) 0.0199(7) Uani d 1
H H49 0.5919 0.5554 0.2847 0.024 Uiso calc 1
C C50 0.7317(3) 0.56610(15) 0.35607(17) 0.0230(7) Uani d 1
H H50 0.7764 0.5605 0.3248 0.028 Uiso calc 1
C C51 0.7756(3) 0.57685(14) 0.42450(17) 0.0215(7) Uani d 1
H H51 0.8506 0.5775 0.4407 0.026 Uiso calc 1
C C52 0.7108(2) 0.58667(14) 0.46984(16) 0.0201(7) Uani d 1
H H52 0.7414 0.5951 0.5170 0.024 Uiso calc 1
C C53 0.6008(2) 0.58423(14) 0.44665(16) 0.0179(6) Uani d 1
H H53 0.5566 0.5909 0.4780 0.021 Uiso calc 1
C C54 0.3525(2) 0.59660(14) 0.40967(14) 0.0146(6) Uani d 1
C C55 0.3145(2) 0.56192(15) 0.45762(15) 0.0183(6) Uani d 1
H H55 0.3230 0.5188 0.4586 0.022 Uiso calc 1
C C56 0.2643(2) 0.58991(15) 0.50379(16) 0.0216(7) Uani d 1
H H56 0.2366 0.5659 0.5353 0.026 Uiso calc 1
C C57 0.2545(2) 0.65292(16) 0.50409(16) 0.0229(7) Uani d 1
H H57 0.2214 0.6721 0.5365 0.027 Uiso calc 1
C C58 0.2928(3) 0.68773(16) 0.45740(17) 0.0232(7) Uani d 1
H H58 0.2866 0.7309 0.4580 0.028 Uiso calc 1
C C59 0.3404(2) 0.65987(15) 0.40960(16) 0.0201(7) Uani d 1
H H59 0.3648 0.6840 0.3767 0.024 Uiso calc 1
O O1 0.63350(18) 0.84663(11) 0.14416(12) 0.0267(5) Uani d 1
O O2 0.72376(18) 0.81113(11) 0.24488(13) 0.0306(6) Uani d 1
C C60 0.7099(2) 0.84833(14) 0.19575(17) 0.0189(7) Uani d 1
C C61 0.7909(3) 0.89894(18) 0.2000(2) 0.0354(9) Uani d 1
H H61A 0.8114 0.9141 0.2475 0.053 Uiso calc 1
H H61B 0.7600 0.9324 0.1692 0.053 Uiso calc 1
H H61C 0.8536 0.8831 0.1860 0.053 Uiso calc 1
O O3 0.5306(2) 0.92864(13) 0.04935(13) 0.0415(7) Uani d 1
H H3D 0.5652 0.9025 0.0787 0.062 Uiso d 1
C C62 0.4790(3) 0.9708(2) 0.08389(19) 0.0386(10) Uani d 1
H H62A 0.4311 0.9489 0.1071 0.058 Uiso calc 1
H H62B 0.4382 0.9996 0.0505 0.058 Uiso calc 1
H H62C 0.5319 0.9931 0.1181 0.058 Uiso calc 1

loop_
_atom_site_aniso_label
_atom_site_aniso_U_11
_atom_site_aniso_U_22
_atom_site_aniso_U_33
_atom_site_aniso_U_12
_atom_site_aniso_U_13
_atom_site_aniso_U_23
Ag1 0.01191(10) 0.01405(10) 0.01316(10) 0.00088(10) 0.00339(8) 0.00021(9)
S1 0.0162(4) 0.0138(3) 0.0248(4) -0.0007(3) 0.0066(3) 0.0009(3)
P1 0.0138(4) 0.0157(4) 0.0141(4) 0.0027(3) 0.0046(3) -0.0009(3)
P2 0.0104(3) 0.0126(3) 0.0146(3) -0.0001(3) 0.0034(3) 0.0007(3)
P3 0.0135(4) 0.0134(4) 0.0134(4) 0.0008(3) 0.0032(3) 0.0024(3)
N1 0.0168(13) 0.0205(14) 0.0166(13) -0.0036(11) 0.0042(11) -0.0018(10)
N2 0.0150(12) 0.0149(13) 0.0154(12) 0.0001(10) 0.0035(10) 0.0011(10)
C1 0.0183(15) 0.0096(14) 0.0212(15) 0.0003(12) 0.0054(13) -0.0032(11)
C2 0.0190(16) 0.0315(19) 0.0190(16) 0.0026(14) 0.0033(13) -0.0025(14)
C3 0.036(2) 0.036(2) 0.0186(17) -0.0033(17) 0.0035(16) -0.0010(15)
C4 0.0253(17) 0.0188(16) 0.0196(16) 0.0011(14) 0.0046(14) 0.0052(13)
C5 0.0296(19) 0.0205(17) 0.0259(18) -0.0039(15) -0.0066(15) 0.0048(14)
C6 0.0168(15) 0.0174(15) 0.0126(14) -0.0015(12) 0.0050(12) -0.0001(11)
C7 0.0235(17) 0.0202(17) 0.0336(19) 0.0017(14) 0.0117(15) -0.0071(15)
C8 0.0240(18) 0.0214(18) 0.038(2) -0.0071(15) 0.0107(16) -0.0100(15)
C9 0.0156(15) 0.0313(19) 0.0356(19) -0.0039(15) 0.0056(14) -0.0097(16)
C10 0.0160(16) 0.0262(19) 0.043(2) 0.0010(14) 0.0067(16) -0.0130(16)
C11 0.0165(15) 0.0196(16) 0.0278(17) -0.0002(13) 0.0037(14) -0.0092(13)
C12 0.0205(16) 0.0159(15) 0.0158(15) 0.0043(13) 0.0061(13) -0.0004(12)
C13 0.0244(16) 0.0164(16) 0.0205(15) -0.0002(14) 0.0063(13) -0.0007(12)
C14 0.040(2) 0.0176(16) 0.0215(17) -0.0024(15) 0.0101(16) 0.0005(13)
C15 0.040(2) 0.0160(17) 0.0172(16) 0.0061(15) 0.0015(15) -0.0012(12)
C16 0.0214(16) 0.0245(18) 0.0200(16) 0.0091(14) -0.0009(14) -0.0033(13)
C17 0.0195(16) 0.0222(17) 0.0217(16) 0.0057(14) 0.0059(13) -0.0010(13)
C18 0.0137(14) 0.0189(15) 0.0165(15) 0.0021(12) 0.0043(12) -0.0002(12)
C19 0.0285(18) 0.0238(18) 0.0209(17) 0.0057(15) 0.0063(15) 0.0003(14)
C20 0.036(2) 0.0263(19) 0.030(2) 0.0079(17) 0.0105(17) 0.0070(15)
C21 0.0215(17) 0.0135(16) 0.043(2) 0.0002(14) 0.0059(16) 0.0007(15)
C22 0.0205(17) 0.0219(17) 0.0300(19) 0.0023(14) 0.0006(15) -0.0062(14)
C23 0.0152(15) 0.0228(17) 0.0208(16) 0.0016(13) 0.0035(13) -0.0001(13)
C24 0.0151(14) 0.0135(14) 0.0162(14) 0.0049(12) 0.0052(12) 0.0020(11)
C25 0.0223(16) 0.0154(15) 0.0197(16) 0.0008(13) 0.0029(13) -0.0012(12)
C26 0.035(2) 0.0204(17) 0.0235(17) 0.0030(15) 0.0084(15) 0.0055(14)
C27 0.0286(18) 0.0306(19) 0.0145(15) 0.0071(15) 0.0020(14) 0.0054(13)
C28 0.0174(16) 0.0328(19) 0.0212(17) -0.0005(14) 0.0012(14) -0.0027(14)
C29 0.0146(14) 0.0246(17) 0.0186(15) -0.0014(14) 0.0048(12) -0.0015(13)
C30 0.0093(13) 0.0228(16) 0.0183(15) -0.0050(12) 0.0035(12) -0.0039(12)
C31 0.0135(15) 0.0341(19) 0.0214(17) -0.0004(14) 0.0059(13) -0.0012(14)
C32 0.0182(16) 0.049(2) 0.0214(17) -0.0053(16) 0.0063(14) -0.0056(16)
C33 0.0197(17) 0.041(2) 0.0294(19) -0.0050(16) 0.0118(15) -0.0170(16)
C34 0.0192(17) 0.0244(18) 0.039(2) 0.0013(14) 0.0057(16) -0.0106(16)
C35 0.0171(15) 0.0195(16) 0.0209(16) -0.0027(13) 0.0034(13) -0.0034(13)
C36 0.0146(14) 0.0187(15) 0.0124(14) -0.0040(13) -0.0026(12) 0.0031(12)
C37 0.0244(18) 0.0258(18) 0.0227(17) -0.0097(15) 0.0052(14) -0.0001(14)
C38 0.039(2) 0.037(2) 0.0239(18) -0.0204(18) 0.0051(17) 0.0076(16)
C39 0.052(2) 0.0178(17) 0.0268(18) -0.0132(19) -0.0087(17) 0.0071(15)
C40 0.037(2) 0.0150(16) 0.0255(18) -0.0025(15) -0.0084(16) -0.0010(13)
C41 0.0238(17) 0.0202(16) 0.0185(16) 0.0009(14) -0.0010(14) -0.0004(13)
C42 0.0177(15) 0.0167(15) 0.0103(13) 0.0005(12) 0.0040(12) 0.0020(11)
C43 0.0172(15) 0.0207(16) 0.0153(15) -0.0004(13) -0.0012(13) 0.0056(12)
C44 0.0186(15) 0.0228(17) 0.0211(16) -0.0072(14) -0.0016(13) 0.0016(13)
C45 0.0279(18) 0.0163(16) 0.0202(16) -0.0005(14) 0.0042(14) 0.0037(12)
C46 0.0216(16) 0.0170(15) 0.0210(16) 0.0038(13) 0.0047(14) 0.0050(12)
C47 0.0163(15) 0.0174(15) 0.0167(15) -0.0008(13) 0.0009(12) 0.0030(12)
C48 0.0151(14) 0.0121(14) 0.0177(15) -0.0001(12) 0.0043(12) 0.0042(11)
C49 0.0188(16) 0.0195(16) 0.0202(16) 0.0008(13) 0.0022(13) -0.0005(13)
C50 0.0189(16) 0.0226(17) 0.0296(18) 0.0019(14) 0.0096(15) -0.0015(14)
C51 0.0150(15) 0.0165(15) 0.0304(18) -0.0006(13) -0.0001(14) 0.0037(13)
C52 0.0209(16) 0.0201(17) 0.0156(15) -0.0052(13) -0.0032(13) 0.0039(12)
C53 0.0185(15) 0.0177(15) 0.0187(15) -0.0023(12) 0.0066(13) 0.0022(12)
C54 0.0106(13) 0.0202(15) 0.0123(13) -0.0008(13) 0.0012(11) 0.0006(12)
C55 0.0188(15) 0.0192(16) 0.0157(15) -0.0013(13) 0.0016(13) 0.0051(12)
C56 0.0206(16) 0.0286(19) 0.0165(15) -0.0017(14) 0.0060(13) 0.0068(13)
C57 0.0153(15) 0.034(2) 0.0207(16) 0.0033(14) 0.0070(13) -0.0025(14)
C58 0.0225(17) 0.0212(17) 0.0273(18) 0.0030(14) 0.0087(14) -0.0017(14)
C59 0.0195(15) 0.0208(16) 0.0218(16) -0.0028(14) 0.0082(13) 0.0016(13)
O1 0.0215(12) 0.0335(14) 0.0244(12) -0.0031(11) 0.0035(10) 0.0092(11)
O2 0.0216(12) 0.0336(14) 0.0342(14) -0.0056(11) 0.0010(11) 0.0152(11)
C60 0.0153(15) 0.0198(16) 0.0252(17) 0.0018(13) 0.0119(13) -0.0011(13)
C61 0.034(2) 0.037(2) 0.036(2) -0.0158(19) 0.0097(17) 0.0049(18)
O3 0.0531(18) 0.0419(17) 0.0307(15) 0.0131(14) 0.0122(13) 0.0079(12)
C62 0.035(2) 0.051(3) 0.029(2) 0.002(2) 0.0062(18) 0.0029(18)

loop_
_atom_type_symbol
_atom_type_description
_atom_type_scat_dispersion_real
_atom_type_scat_dispersion_imag
_atom_type_scat_source
C C 0.0033 0.0016 'International Tables Vol C Tables 4.2.6.8 and 6.1.1.4'
H H 0.0000 0.0000 'International Tables Vol C Tables 4.2.6.8 and 6.1.1.4'
Ag Ag -0.8971 1.1015 'International Tables Vol C Tables 4.2.6.8 and 6.1.1.4'
N N 0.0061 0.0033 'International Tables Vol C Tables 4.2.6.8 and 6.1.1.4'
O O 0.0106 0.0060 'International Tables Vol C Tables 4.2.6.8 and 6.1.1.4'
P P 0.1023 0.0942 'International Tables Vol C Tables 4.2.6.8 and 6.1.1.4'
S S 0.1246 0.1234 'International Tables Vol C Tables 4.2.6.8 and 6.1.1.4'

loop_
_geom_angle_atom_site_label_1
_geom_angle_atom_site_label_2
_geom_angle_atom_site_label_3
_geom_angle
P1 Ag1 P3 115.50(3)
P1 Ag1 P2 112.20(3)
P3 Ag1 P2 112.37(3)
P1 Ag1 S1 114.42(3)
P3 Ag1 S1 108.30(3)
P2 Ag1 S1 91.65(3)
C1 S1 Ag1 113.15(10)
C12 P1 C6 104.00(14)
C12 P1 C18 103.08(14)
C6 P1 C18 104.15(14)
C12 P1 Ag1 116.54(10)
C6 P1 Ag1 111.05(10)
C18 P1 Ag1 116.55(10)
C36 P2 C24 103.07(13)
C36 P2 C30 103.75(14)
C24 P2 C30 103.25(14)
C36 P2 Ag1 110.00(10)
C24 P2 Ag1 115.31(10)
C30 P2 Ag1 119.65(10)
C48 P3 C54 104.88(13)
C48 P3 C42 102.17(13)
C54 P3 C42 104.08(13)
C48 P3 Ag1 118.12(10)
C54 P3 Ag1 112.13(10)
C42 P3 Ag1 113.98(9)
C1 N1 C2 124.6(3)
C1 N1 H1 117.7
C2 N1 H1 117.7
C1 N2 C4 124.0(3)
C1 N2 H2 117.9
C4 N2 H2 118.1
N2 C1 N1 116.4(3)
N2 C1 S1 121.7(2)
N1 C1 S1 121.8(2)
N1 C2 C3 109.9(3)
N1 C2 H2A 109.7
C3 C2 H2A 109.7
N1 C2 H2B 109.7
C3 C2 H2B 109.7
H2A C2 H2B 108.2
C2 C3 H3A 109.5
C2 C3 H3B 109.5
H3A C3 H3B 109.5
C2 C3 H3C 109.5
H3A C3 H3C 109.5
H3B C3 H3C 109.5
N2 C4 C5 110.3(3)
N2 C4 H4A 109.6
C5 C4 H4A 109.6
N2 C4 H4B 109.6
C5 C4 H4B 109.6
H4A C4 H4B 108.1
C4 C5 H5A 109.5
C4 C5 H5B 109.5
H5A C5 H5B 109.5
C4 C5 H5C 109.5
H5A C5 H5C 109.5
H5B C5 H5C 109.5
C11 C6 C7 119.6(3)
C11 C6 P1 124.0(2)
C7 C6 P1 116.4(2)
C8 C7 C6 120.7(3)
C8 C7 H7 119.7
C6 C7 H7 119.7
C9 C8 C7 119.4(3)
C9 C8 H8 120.3
C7 C8 H8 120.3
C8 C9 C10 119.8(3)
C8 C9 H9 120.1
C10 C9 H9 120.1
C9 C10 C11 120.7(3)
C9 C10 H10 119.6
C11 C10 H10 119.6
C6 C11 C10 119.7(3)
C6 C11 H11 120.2
C10 C11 H11 120.2
C13 C12 C17 118.5(3)
C13 C12 P1 122.8(2)
C17 C12 P1 118.7(2)
C12 C13 C14 120.3(3)
C12 C13 H13 119.8
C14 C13 H13 119.8
C15 C14 C13 120.5(3)
C15 C14 H14 119.7
C13 C14 H14 119.7
C14 C15 C16 119.7(3)
C14 C15 H15 120.1
C16 C15 H15 120.1
C17 C16 C15 119.9(3)
C17 C16 H16 120.0
C15 C16 H16 120.0
C16 C17 C12 121.0(3)
C16 C17 H17 119.5
C12 C17 H17 119.5
C23 C18 C19 118.8(3)
C23 C18 P1 123.4(2)
C19 C18 P1 117.8(2)
C20 C19 C18 120.2(3)
C20 C19 H19 119.9
C18 C19 H19 119.9
C21 C20 C19 120.6(3)
C21 C20 H20 119.7
C19 C20 H20 119.7
C20 C21 C22 119.5(3)
C20 C21 H21 120.3
C22 C21 H21 120.3
C21 C22 C23 120.7(3)
C21 C22 H22 119.6
C23 C22 H22 119.6
C22 C23 C18 120.2(3)
C22 C23 H23 119.9
C18 C23 H23 119.9
C25 C24 C29 119.0(3)
C25 C24 P2 118.2(2)
C29 C24 P2 122.7(2)
C24 C25 C26 120.2(3)
C24 C25 H25 119.9
C26 C25 H25 119.9
C27 C26 C25 120.3(3)
C27 C26 H26 119.8
C25 C26 H26 119.8
C28 C27 C26 119.7(3)
C28 C27 H27 120.2
C26 C27 H27 120.2
C27 C28 C29 120.3(3)
C27 C28 H28 119.8
C29 C28 H28 119.8
C28 C29 C24 120.4(3)
C28 C29 H29 119.8
C24 C29 H29 119.8
C35 C30 C31 119.4(3)
C35 C30 P2 122.6(2)
C31 C30 P2 118.0(2)
C32 C31 C30 120.3(3)
C32 C31 H31 119.9
C30 C31 H31 119.9
C33 C32 C31 119.8(3)
C33 C32 H32 120.1
C31 C32 H32 120.1
C34 C33 C32 120.4(3)
C34 C33 H33 119.8
C32 C33 H33 119.8
C33 C34 C35 119.8(3)
C33 C34 H34 120.1
C35 C34 H34 120.1
C30 C35 C34 120.2(3)
C30 C35 H35 119.9
C34 C35 H35 119.9
C37 C36 C41 118.5(3)
C37 C36 P2 124.3(3)
C41 C36 P2 117.1(2)
C36 C37 C38 119.6(3)
C36 C37 H37 120.2
C38 C37 H37 120.2
C39 C38 C37 120.6(3)
C39 C38 H38 119.7
C37 C38 H38 119.7
C38 C39 C40 120.4(3)
C38 C39 H39 119.8
C40 C39 H39 119.8
C39 C40 C41 119.5(4)
C39 C40 H40 120.3
C41 C40 H40 120.3
C40 C41 C36 121.4(3)
C40 C41 H41 119.3
C36 C41 H41 119.3
C47 C42 C43 118.8(3)
C47 C42 P3 122.5(2)
C43 C42 P3 118.6(2)
C44 C43 C42 120.9(3)
C44 C43 H43 119.5
C42 C43 H43 119.5
C45 C44 C43 119.5(3)
C45 C44 H44 120.3
C43 C44 H44 120.3
C46 C45 C44 120.4(3)
C46 C45 H45 119.8
C44 C45 H45 119.8
C45 C46 C47 120.1(3)
C45 C46 H46 120.0
C47 C46 H46 120.0
C42 C47 C46 120.3(3)
C42 C47 H47 119.8
C46 C47 H47 119.8
C53 C48 C49 119.4(3)
C53 C48 P3 122.7(2)
C49 C48 P3 117.8(2)
C48 C49 C50 119.9(3)
C48 C49 H49 120.0
C50 C49 H49 120.0
C51 C50 C49 120.5(3)
C51 C50 H50 119.8
C49 C50 H50 119.8
C50 C51 C52 120.0(3)
C50 C51 H51 120.0
C52 C51 H51 120.0
C51 C52 C53 120.3(3)
C51 C52 H52 119.9
C53 C52 H52 119.9
C48 C53 C52 119.9(3)
C48 C53 H53 120.0
C52 C53 H53 120.0
C59 C54 C55 119.0(3)
C59 C54 P3 118.5(2)
C55 C54 P3 122.4(2)
C56 C55 C54 120.4(3)
C56 C55 H55 119.8
C54 C55 H55 119.8
C55 C56 C57 120.1(3)
C55 C56 H56 119.9
C57 C56 H56 119.9
C58 C57 C56 120.0(3)
C58 C57 H57 120.0
C56 C57 H57 120.0
C57 C58 C59 120.2(3)
C57 C58 H58 119.9
C59 C58 H58 119.9
C58 C59 C54 120.2(3)
C58 C59 H59 119.9
C54 C59 H59 119.9
O1 C60 O2 124.4(3)
O1 C60 C61 118.3(3)
O2 C60 C61 117.3(3)
C60 C61 H61A 109.5
C60 C61 H61B 109.5
H61A C61 H61B 109.5
C60 C61 H61C 109.5
H61A C61 H61C 109.5
H61B C61 H61C 109.5
C62 O3 H3D 109.4
O3 C62 H62A 109.5
O3 C62 H62B 109.5
H62A C62 H62B 109.5
O3 C62 H62C 109.5
H62A C62 H62C 109.5
H62B C62 H62C 109.5

loop_
_geom_bond_atom_site_label_1
_geom_bond_atom_site_label_2
_geom_bond_distance
Ag1 P1 2.5178(9)
Ag1 P3 2.5264(9)
Ag1 P2 2.5415(10)
Ag1 S1 2.6619(10)
S1 C1 1.717(3)
P1 C12 1.821(3)
P1 C6 1.827(3)
P1 C18 1.830(3)
P2 C36 1.824(3)
P2 C24 1.824(3)
P2 C30 1.834(3)
P3 C48 1.828(3)
P3 C54 1.829(3)
P3 C42 1.833(3)
N1 C1 1.336(4)
N1 C2 1.453(4)
N1 H1 0.8806
N2 C1 1.334(4)
N2 C4 1.454(4)
N2 H2 0.8807
C2 C3 1.507(4)
C2 H2A 0.9900
C2 H2B 0.9900
C3 H3A 0.9800
C3 H3B 0.9800
C3 H3C 0.9800
C4 C5 1.510(5)
C4 H4A 0.9900
C4 H4B 0.9900
C5 H5A 0.9800
C5 H5B 0.9800
C5 H5C 0.9800
C6 C11 1.378(4)
C6 C7 1.387(4)
C7 C8 1.386(5)
C7 H7 0.9500
C8 C9 1.380(5)
C8 H8 0.9500
C9 C10 1.381(5)
C9 H9 0.9500
C10 C11 1.383(4)
C10 H10 0.9500
C11 H11 0.9500
C12 C13 1.391(4)
C12 C17 1.396(4)
C13 C14 1.391(4)
C13 H13 0.9500
C14 C15 1.375(5)
C14 H14 0.9500
C15 C16 1.388(5)
C15 H15 0.9500
C16 C17 1.381(4)
C16 H16 0.9500
C17 H17 0.9500
C18 C23 1.392(4)
C18 C19 1.393(4)
C19 C20 1.391(5)
C19 H19 0.9500
C20 C21 1.372(5)
C20 H20 0.9500
C21 C22 1.382(5)
C21 H21 0.9500
C22 C23 1.384(5)
C22 H22 0.9500
C23 H23 0.9500
C24 C25 1.390(4)
C24 C29 1.394(4)
C25 C26 1.390(4)
C25 H25 0.9500
C26 C27 1.382(5)
C26 H26 0.9500
C27 C28 1.381(5)
C27 H27 0.9500
C28 C29 1.386(4)
C28 H28 0.9500
C29 H29 0.9500
C30 C35 1.389(4)
C30 C31 1.395(4)
C31 C32 1.387(4)
C31 H31 0.9500
C32 C33 1.384(5)
C32 H32 0.9500
C33 C34 1.382(5)
C33 H33 0.9500
C34 C35 1.391(4)
C34 H34 0.9500
C35 H35 0.9500
C36 C37 1.392(4)
C36 C41 1.393(4)
C37 C38 1.392(5)
C37 H37 0.9500
C38 C39 1.371(6)
C38 H38 0.9500
C39 C40 1.375(5)
C39 H39 0.9500
C40 C41 1.377(4)
C40 H40 0.9500
C41 H41 0.9500
C42 C47 1.388(4)
C42 C43 1.393(4)
C43 C44 1.387(4)
C43 H43 0.9500
C44 C45 1.384(4)
C44 H44 0.9500
C45 C46 1.377(4)
C45 H45 0.9500
C46 C47 1.392(4)
C46 H46 0.9500
C47 H47 0.9500
C48 C53 1.391(4)
C48 C49 1.392(4)
C49 C50 1.396(4)
C49 H49 0.9500
C50 C51 1.372(5)
C50 H50 0.9500
C51 C52 1.383(4)
C51 H51 0.9500
C52 C53 1.395(4)
C52 H52 0.9500
C53 H53 0.9500
C54 C59 1.395(4)
C54 C55 1.395(4)
C55 C56 1.384(4)
C55 H55 0.9500
C56 C57 1.386(5)
C56 H56 0.9500
C57 C58 1.379(4)
C57 H57 0.9500
C58 C59 1.388(4)
C58 H58 0.9500
C59 H59 0.9500
O1 C60 1.254(4)
O2 C60 1.254(4)
C60 C61 1.515(5)
C61 H61A 0.9800
C61 H61B 0.9800
C61 H61C 0.9800
O3 C62 1.407(5)
O3 H3D 0.8665
C62 H62A 0.9800
C62 H62B 0.9800
C62 H62C 0.9800

loop_
_geom_hbond_atom_site_label_D
_geom_hbond_atom_site_label_H
_geom_hbond_atom_site_label_A
_geom_hbond_site_symmetry_A
_geom_hbond_distance_DH
_geom_hbond_distance_HA
_geom_hbond_distance_DA
_geom_hbond_angle_DHA
N1 H1 O1 . 0.88 1.93 2.811(3) 175.6
N2 H2 O2 . 0.88 1.89 2.754(3) 168.1
O3 H3D O1 . 0.87 1.86 2.724(4) 176.9
C34 H34 O2 1_455 0.95 2.52 3.394(4) 153.8

loop_
_geom_torsion_atom_site_label_1
_geom_torsion_atom_site_label_2
_geom_torsion_atom_site_label_3
_geom_torsion_atom_site_label_4
_geom_torsion
C4 N2 C1 N1 -179.9(3)
C4 N2 C1 S1 0.5(4)
C2 N1 C1 N2 168.9(3)
C2 N1 C1 S1 -11.5(4)
Ag1 S1 C1 N2 -79.1(2)
Ag1 S1 C1 N1 101.4(2)
C1 N1 C2 C3 -160.5(3)
C1 N2 C4 C5 166.9(3)
C12 P1 C6 C11 -97.3(3)
C18 P1 C6 C11 10.4(3)
Ag1 P1 C6 C11 136.6(2)
C12 P1 C6 C7 83.2(3)
C18 P1 C6 C7 -169.1(2)
Ag1 P1 C6 C7 -42.9(3)
C11 C6 C7 C8 0.5(5)
P1 C6 C7 C8 180.0(3)
C6 C7 C8 C9 -0.6(5)
C7 C8 C9 C10 -0.6(5)
C8 C9 C10 C11 1.8(6)
C7 C6 C11 C10 0.7(5)
P1 C6 C11 C10 -178.7(3)
C9 C10 C11 C6 -1.9(5)
C6 P1 C12 C13 -4.2(3)
C18 P1 C12 C13 -112.7(3)
Ag1 P1 C12 C13 118.3(2)
C6 P1 C12 C17 176.0(2)
C18 P1 C12 C17 67.6(3)
Ag1 P1 C12 C17 -61.4(3)
C17 C12 C13 C14 -0.7(5)
P1 C12 C13 C14 179.5(2)
C12 C13 C14 C15 -0.6(5)
C13 C14 C15 C16 1.2(5)
C14 C15 C16 C17 -0.4(5)
C15 C16 C17 C12 -1.0(5)
C13 C12 C17 C16 1.6(5)
P1 C12 C17 C16 -178.7(2)
C12 P1 C18 C23 9.3(3)
C6 P1 C18 C23 -99.1(3)
Ag1 P1 C18 C23 138.2(2)
C12 P1 C18 C19 -169.4(2)
C6 P1 C18 C19 82.2(3)
Ag1 P1 C18 C19 -40.5(3)
C23 C18 C19 C20 0.0(5)
P1 C18 C19 C20 178.7(3)
C18 C19 C20 C21 -0.7(5)
C19 C20 C21 C22 0.5(5)
C20 C21 C22 C23 0.4(5)
C21 C22 C23 C18 -1.1(5)
C19 C18 C23 C22 0.9(5)
P1 C18 C23 C22 -177.8(2)
C36 P2 C24 C25 -167.0(2)
C30 P2 C24 C25 85.3(3)
Ag1 P2 C24 C25 -47.1(3)
C36 P2 C24 C29 14.7(3)
C30 P2 C24 C29 -93.1(3)
Ag1 P2 C24 C29 134.6(2)
C29 C24 C25 C26 1.4(5)
P2 C24 C25 C26 -177.0(2)
C24 C25 C26 C27 -1.3(5)
C25 C26 C27 C28 -0.2(5)
C26 C27 C28 C29 1.6(5)
C27 C28 C29 C24 -1.4(5)
C25 C24 C29 C28 -0.1(4)
P2 C24 C29 C28 178.3(2)
C36 P2 C30 C35 -119.2(3)
C24 P2 C30 C35 -12.0(3)
Ag1 P2 C30 C35 117.8(2)
C36 P2 C30 C31 59.7(3)
C24 P2 C30 C31 167.0(2)
Ag1 P2 C30 C31 -63.3(3)
C35 C30 C31 C32 1.8(5)
P2 C30 C31 C32 -177.1(3)
C30 C31 C32 C33 -1.7(5)
C31 C32 C33 C34 0.0(5)
C32 C33 C34 C35 1.4(5)
C31 C30 C35 C34 -0.4(5)
P2 C30 C35 C34 178.5(2)
C33 C34 C35 C30 -1.2(5)
C24 P2 C36 C37 -95.3(3)
C30 P2 C36 C37 12.1(3)
Ag1 P2 C36 C37 141.2(2)
C24 P2 C36 C41 87.1(2)
C30 P2 C36 C41 -165.5(2)
Ag1 P2 C36 C41 -36.4(2)
C41 C36 C37 C38 1.1(5)
P2 C36 C37 C38 -176.4(3)
C36 C37 C38 C39 -0.9(5)
C37 C38 C39 C40 0.1(5)
C38 C39 C40 C41 0.5(5)
C39 C40 C41 C36 -0.3(5)
C37 C36 C41 C40 -0.5(5)
P2 C36 C41 C40 177.2(2)
C48 P3 C42 C47 -1.8(3)
C54 P3 C42 C47 -110.7(3)
Ag1 P3 C42 C47 126.8(2)
C48 P3 C42 C43 -178.7(2)
C54 P3 C42 C43 72.4(3)
Ag1 P3 C42 C43 -50.1(3)
C47 C42 C43 C44 -0.7(4)
P3 C42 C43 C44 176.3(2)
C42 C43 C44 C45 -0.1(5)
C43 C44 C45 C46 0.7(5)
C44 C45 C46 C47 -0.4(5)
C43 C42 C47 C46 1.0(4)
P3 C42 C47 C46 -175.9(2)
C45 C46 C47 C42 -0.5(5)
C54 P3 C48 C53 18.9(3)
C42 P3 C48 C53 -89.5(3)
Ag1 P3 C48 C53 144.6(2)
C54 P3 C48 C49 -165.1(2)
C42 P3 C48 C49 86.6(3)
Ag1 P3 C48 C49 -39.3(3)
C53 C48 C49 C50 0.8(5)
P3 C48 C49 C50 -175.4(2)
C48 C49 C50 C51 0.6(5)
C49 C50 C51 C52 -1.8(5)
C50 C51 C52 C53 1.6(5)
C49 C48 C53 C52 -1.0(4)
P3 C48 C53 C52 175.0(2)
C51 C52 C53 C48 -0.1(5)
C48 P3 C54 C59 80.7(3)
C42 P3 C54 C59 -172.4(2)
Ag1 P3 C54 C59 -48.7(3)
C48 P3 C54 C55 -101.8(3)
C42 P3 C54 C55 5.2(3)
Ag1 P3 C54 C55 128.8(2)
C59 C54 C55 C56 0.8(4)
P3 C54 C55 C56 -176.7(2)
C54 C55 C56 C57 -2.0(5)
C55 C56 C57 C58 1.3(5)
C56 C57 C58 C59 0.6(5)
C57 C58 C59 C54 -1.8(5)
C55 C54 C59 C58 1.1(4)
P3 C54 C59 C58 178.7(2)
